data_2221357
loop_
_publ_author_name
'Peterson, Larnelle'
'Kelley, Jennifer'
'Peterson, Jr, LeRoy'
'Smith, Mark D.'
'Loye, Hans-Conrad zur'

_publ_section_title
;
 Tetraquabis(5-fluorosaccharinato)nickel(II)
;
_journal_coeditor_code HB2907
_journal_issue 4
_journal_name_full 'Acta Crystallographica Section E'
_journal_page_first m364
_journal_page_last m365
_journal_paper_doi 10.1107/S1600536809007053
_journal_volume 65
_journal_year 2009
_chemical_formula_iupac '[Ni (C7 H3 F N O3 S)2 (H2 O)4]'
_chemical_formula_moiety 'C14 H14 F2 N2 Ni O10 S2'
_chemical_formula_sum 'C14 H14 F2 N2 Ni O10 S2'
_chemical_formula_weight 531.10
_chemical_name_systematic
;
Tetraquabis(5-fluorosaccharinato)nickel(II)
;
_space_group_IT_number 2
_symmetry_cell_setting triclinic
_symmetry_space_group_name_Hall '-P 1'
_symmetry_space_group_name_H-M 'P -1'
_atom_sites_solution_hydrogens mixed
_atom_sites_solution_primary direct
_atom_sites_solution_secondary difmap
_audit_creation_method SHELXL-97
_cell_angle_alpha 101.7800(10)
_cell_angle_beta 105.9830(10)
_cell_angle_gamma 110.9730(10)
_cell_formula_units_Z 1
_cell_length_a 6.9649(3)
_cell_length_b 8.0484(3)
_cell_length_c 9.5877(4)
_cell_measurement_reflns_used 4507
_cell_measurement_temperature 150(2)
_cell_measurement_theta_max 26.390
_cell_measurement_theta_min 2.347
_cell_volume 454.19(3)
_computing_cell_refinement 'SAINT-Plus (Bruker, 2003)'
_computing_data_collection 'SMART (Bruker, 2003)'
_computing_data_reduction 'SAINT-Plus (Bruker, 2003)'
_computing_molecular_graphics
;
DIAMOND (Brandenburg, 2005)
;
_computing_publication_material 'SHELXTL (Sheldrick, 2008)'
_computing_structure_refinement 'SHELXL97 (Sheldrick, 2008)'
_computing_structure_solution 'SHELXS97 (Sheldrick, 2008)'
_diffrn_ambient_temperature 150(2)
_diffrn_measured_fraction_theta_full 0.999
_diffrn_measured_fraction_theta_max 0.999
_diffrn_measurement_device_type 'Bruker SMART APEX CCD'
_diffrn_measurement_method \w
_diffrn_radiation_monochromator graphite
_diffrn_radiation_source 'fine-focus sealed tube'
_diffrn_radiation_type MoK\a
_diffrn_radiation_wavelength 0.71073
_diffrn_reflns_av_R_equivalents 0.0224
_diffrn_reflns_av_sigmaI/netI 0.0199
_diffrn_reflns_limit_h_max 8
_diffrn_reflns_limit_h_min -8
_diffrn_reflns_limit_k_max 10
_diffrn_reflns_limit_k_min -10
_diffrn_reflns_limit_l_max 11
_diffrn_reflns_limit_l_min -11
_diffrn_reflns_number 6861
_diffrn_reflns_theta_full 26.39
_diffrn_reflns_theta_max 26.39
_diffrn_reflns_theta_min 2.35
_exptl_absorpt_coefficient_mu 1.381
_exptl_absorpt_correction_T_max 1.000
_exptl_absorpt_correction_T_min 0.887
_exptl_absorpt_correction_type multi-scan
_exptl_absorpt_process_details '(SADABS; Bruker, 2003)'
_exptl_crystal_colour 'light blue'
_exptl_crystal_density_diffrn 1.942
_exptl_crystal_density_method 'not measured'
_exptl_crystal_description block
_exptl_crystal_F_000 270
_exptl_crystal_size_max 0.22
_exptl_crystal_size_mid 0.18
_exptl_crystal_size_min 0.08
_refine_diff_density_max 0.375
_refine_diff_density_min -0.367
_refine_ls_extinction_method none
_refine_ls_goodness_of_fit_ref 1.060
_refine_ls_hydrogen_treatment refU
_refine_ls_matrix_type full
_refine_ls_number_parameters 161
_refine_ls_number_reflns 1858
_refine_ls_number_restraints 0
_refine_ls_restrained_S_all 1.060
_refine_ls_R_factor_all 0.0254
_refine_ls_R_factor_gt 0.0244
_refine_ls_shift/su_max 0.000
_refine_ls_shift/su_mean 0.000
_refine_ls_structure_factor_coef Fsqd
_refine_ls_weighting_details 'calc w=1/[\s^2^(Fo^2^)+(0.0376P)^2^+0.2342P] where P=(Fo^2^+2Fc^2^)/3'
_refine_ls_weighting_scheme calc
_refine_ls_wR_factor_gt 0.0644
_refine_ls_wR_factor_ref 0.0653
_reflns_number_gt 1769
_reflns_number_total 1858
_reflns_threshold_expression I>2\s(I)
_cod_data_source_file hb2907.cif
_cod_data_source_block I
_cod_depositor_comments
;
The following automatic conversions were performed:
'_symmetry_cell_setting' value 'Triclinic' changed to 'triclinic'
according to '/home/saulius/struct/CIF-dictionaries/cif_core.dic'
dictionary named 'cif_core.dic' version 2.4.1 from 2010-06-29.

Automatic conversion script
Id: cif_fix_enum 1527 2010-12-29 10:47:43Z saulius 

The following automatic conversions were performed:

'_symmetry_cell_setting' value 'Triclinic' changed to 'triclinic'
according to /home/saulius/struct/CIF-dictionaries/cif_core.dic
dictionary named 'cif_core.dic' version 2.4.1 from 2010-06-29.

Automatic conversion script
Id: cif_fix_values 1715 2011-07-08 13:25:40Z adriana 
;
_cod_original_cell_volume 454.18(3)
_cod_database_code 2221357
_cod_database_fobs_code 2221357

loop_
_symmetry_equiv_pos_as_xyz
'x, y, z'
'-x, -y, -z'

loop_
_atom_site_type_symbol
_atom_site_label
_atom_site_fract_x
_atom_site_fract_y
_atom_site_fract_z
_atom_site_U_iso_or_equiv
_atom_site_adp_type
_atom_site_calc_flag
_atom_site_refinement_flags
_atom_site_occupancy
_atom_site_disorder_assembly
_atom_site_disorder_group
Ni Ni1 0.5000 0.5000 0.5000 0.01450(11) Uani d S 1 . .
S S1 -0.01342(6) 0.32955(6) 0.24583(5) 0.01495(12) Uani d . 1 . .
C C1 0.2752(3) 0.2997(2) 0.1523(2) 0.0176(4) Uani d . 1 . .
C C2 0.0749(3) 0.2377(2) 0.0098(2) 0.0164(3) Uani d . 1 . .
C C3 0.0542(3) 0.1736(2) -0.1416(2) 0.0179(3) Uani d . 1 . .
H H3 0.1724 0.1621 -0.1670 0.020(5) Uiso calc R 1 . .
C C4 -0.1482(3) 0.1274(2) -0.2531(2) 0.0179(3) Uani d . 1 . .
C C5 -0.3263(3) 0.1414(3) -0.2223(2) 0.0217(4) Uani d . 1 . .
H H5 -0.4613 0.1090 -0.3041 0.036(6) Uiso calc R 1 . .
C C6 -0.3043(3) 0.2036(3) -0.0695(2) 0.0209(4) Uani d . 1 . .
H H6 -0.4232 0.2132 -0.0438 0.026(6) Uiso calc R 1 . .
C C7 -0.1013(3) 0.2507(2) 0.04337(19) 0.0169(3) Uani d . 1 . .
F F1 -0.17280(17) 0.06728(16) -0.40248(12) 0.0230(2) Uani d . 1 . .
N N1 0.2420(2) 0.3605(2) 0.28345(17) 0.0172(3) Uani d . 1 . .
O O1 0.4490(2) 0.2954(2) 0.15047(15) 0.0258(3) Uani d . 1 . .
O O2 -0.1302(2) 0.18308(18) 0.29833(15) 0.0210(3) Uani d . 1 . .
O O3 -0.01877(19) 0.50819(17) 0.30498(14) 0.0193(3) Uani d . 1 . .
O O4 0.2988(2) 0.3398(2) 0.59836(16) 0.0197(3) Uani d . 1 . .
H H4A 0.190(5) 0.249(4) 0.535(4) 0.048(8) Uiso d . 1 . .
H H4B 0.254(5) 0.396(4) 0.646(3) 0.043(8) Uiso d . 1 . .
O O5 0.4047(2) 0.71025(18) 0.54925(17) 0.0187(3) Uani d . 1 . .
H H5A 0.284(5) 0.685(4) 0.490(3) 0.046(8) Uiso d . 1 . .
H H5B 0.412(4) 0.742(4) 0.637(3) 0.039(7) Uiso d . 1 . .

loop_
_atom_site_aniso_label
_atom_site_aniso_U_11
_atom_site_aniso_U_22
_atom_site_aniso_U_33
_atom_site_aniso_U_12
_atom_site_aniso_U_13
_atom_site_aniso_U_23
Ni1 0.01254(16) 0.01878(18) 0.01260(17) 0.00792(13) 0.00498(12) 0.00392(12)
S1 0.0128(2) 0.0187(2) 0.0134(2) 0.00758(17) 0.00549(16) 0.00357(17)
C1 0.0179(8) 0.0214(9) 0.0152(8) 0.0101(7) 0.0070(7) 0.0056(7)
C2 0.0156(8) 0.0175(8) 0.0163(9) 0.0077(7) 0.0058(7) 0.0058(7)
C3 0.0183(8) 0.0192(8) 0.0183(9) 0.0092(7) 0.0086(7) 0.0066(7)
C4 0.0228(8) 0.0174(8) 0.0126(8) 0.0079(7) 0.0073(7) 0.0043(7)
C5 0.0173(8) 0.0242(9) 0.0189(9) 0.0081(7) 0.0031(7) 0.0052(7)
C6 0.0168(8) 0.0261(9) 0.0190(9) 0.0096(7) 0.0070(7) 0.0052(7)
C7 0.0180(8) 0.0181(8) 0.0135(8) 0.0079(7) 0.0063(7) 0.0030(7)
F1 0.0246(5) 0.0294(6) 0.0125(5) 0.0113(5) 0.0064(4) 0.0040(4)
N1 0.0129(6) 0.0241(8) 0.0148(7) 0.0100(6) 0.0050(6) 0.0040(6)
O1 0.0188(6) 0.0437(8) 0.0177(7) 0.0188(6) 0.0073(5) 0.0061(6)
O2 0.0216(6) 0.0228(7) 0.0200(7) 0.0090(5) 0.0109(5) 0.0073(5)
O3 0.0170(6) 0.0202(6) 0.0196(6) 0.0096(5) 0.0062(5) 0.0030(5)
O4 0.0184(6) 0.0213(7) 0.0188(7) 0.0082(6) 0.0087(6) 0.0044(6)
O5 0.0170(6) 0.0229(7) 0.0163(7) 0.0105(5) 0.0060(5) 0.0042(5)

loop_
_atom_type_symbol
_atom_type_description
_atom_type_scat_dispersion_real
_atom_type_scat_dispersion_imag
_atom_type_scat_source
C C 0.0033 0.0016 'International Tables Vol C Tables 4.2.6.8 and 6.1.1.4'
H H 0.0000 0.0000 'International Tables Vol C Tables 4.2.6.8 and 6.1.1.4'
N N 0.0061 0.0033 'International Tables Vol C Tables 4.2.6.8 and 6.1.1.4'
O O 0.0106 0.0060 'International Tables Vol C Tables 4.2.6.8 and 6.1.1.4'
F F 0.0171 0.0103 'International Tables Vol C Tables 4.2.6.8 and 6.1.1.4'
S S 0.1246 0.1234 'International Tables Vol C Tables 4.2.6.8 and 6.1.1.4'
Ni Ni 0.3393 1.1124 'International Tables Vol C Tables 4.2.6.8 and 6.1.1.4'

loop_
_geom_angle_atom_site_label_1
_geom_angle_atom_site_label_2
_geom_angle_atom_site_label_3
_geom_angle_site_symmetry_1
_geom_angle_site_symmetry_3
_geom_angle
_geom_angle_publ_flag
O5 Ni1 O5 2_666 . 180.0 n
O5 Ni1 N1 2_666 . 87.50(6) n
O5 Ni1 N1 . . 92.50(6) ?
O5 Ni1 N1 2_666 2_666 92.50(6) ?
O5 Ni1 N1 . 2_666 87.50(6) ?
N1 Ni1 N1 . 2_666 180.0 n
O5 Ni1 O4 2_666 . 88.53(5) n
O5 Ni1 O4 . . 91.47(5) ?
N1 Ni1 O4 . . 90.65(6) ?
N1 Ni1 O4 2_666 . 89.35(6) ?
O5 Ni1 O4 2_666 2_666 91.47(5) ?
O5 Ni1 O4 . 2_666 88.53(5) ?
N1 Ni1 O4 . 2_666 89.35(6) ?
N1 Ni1 O4 2_666 2_666 90.65(6) n
O4 Ni1 O4 . 2_666 180.0 n
O2 S1 O3 . . 114.08(7) ?
O2 S1 N1 . . 110.96(8) ?
O3 S1 N1 . . 110.42(7) ?
O2 S1 C7 . . 111.32(8) ?
O3 S1 C7 . . 112.14(8) ?
N1 S1 C7 . . 96.63(8) ?
O1 C1 N1 . . 124.25(16) ?
O1 C1 C2 . . 123.43(16) ?
N1 C1 C2 . . 112.32(14) ?
C7 C2 C3 . . 120.66(16) ?
C7 C2 C1 . . 112.04(15) ?
C3 C2 C1 . . 127.30(15) ?
C4 C3 C2 . . 116.09(15) ?
C4 C3 H3 . . 122.0 ?
C2 C3 H3 . . 122.0 ?
F1 C4 C3 . . 117.60(15) ?
F1 C4 C5 . . 118.11(16) ?
C3 C4 C5 . . 124.28(17) ?
C4 C5 C6 . . 119.03(16) ?
C4 C5 H5 . . 120.5 ?
C6 C5 H5 . . 120.5 ?
C7 C6 C5 . . 117.06(16) ?
C7 C6 H6 . . 121.5 ?
C5 C6 H6 . . 121.5 ?
C2 C7 C6 . . 122.86(16) ?
C2 C7 S1 . . 107.03(13) ?
C6 C7 S1 . . 130.10(13) ?
C1 N1 S1 . . 111.66(12) ?
C1 N1 Ni1 . . 122.66(11) ?
S1 N1 Ni1 . . 125.40(8) ?
Ni1 O4 H4A . . 113(2) ?
Ni1 O4 H4B . . 113(2) ?
H4A O4 H4B . . 106(3) ?
Ni1 O5 H5A . . 113(2) ?
Ni1 O5 H5B . . 113.5(19) ?
H5A O5 H5B . . 110(3) ?

loop_
_geom_bond_atom_site_label_1
_geom_bond_atom_site_label_2
_geom_bond_site_symmetry_2
_geom_bond_distance
_geom_bond_publ_flag
Ni1 O5 2_666 2.0440(13) n
Ni1 O5 . 2.0440(13) y
Ni1 N1 . 2.0856(14) yes
Ni1 N1 2_666 2.0856(14) ?
Ni1 O4 . 2.1084(13) yes
Ni1 O4 2_666 2.1084(13) ?
S1 O2 . 1.4443(13) ?
S1 O3 . 1.4515(13) ?
S1 N1 . 1.6277(14) ?
S1 C7 . 1.7635(17) ?
C1 O1 . 1.228(2) ?
C1 N1 . 1.366(2) ?
C1 C2 . 1.495(2) ?
C2 C7 . 1.385(2) ?
C2 C3 . 1.385(2) ?
C3 C4 . 1.379(2) ?
C3 H3 . 0.9500 ?
C4 F1 . 1.355(2) ?
C4 C5 . 1.388(2) ?
C5 C6 . 1.394(3) ?
C5 H5 . 0.9500 ?
C6 C7 . 1.385(2) ?
C6 H6 . 0.9500 ?
O4 H4A . 0.81(3) ?
O4 H4B . 0.78(3) ?
O5 H5A . 0.80(3) ?
O5 H5B . 0.81(3) ?

loop_
_geom_hbond_atom_site_label_D
_geom_hbond_atom_site_label_H
_geom_hbond_atom_site_label_A
_geom_hbond_site_symmetry_A
_geom_hbond_distance_DH
_geom_hbond_distance_HA
_geom_hbond_distance_DA
_geom_hbond_angle_DHA
O4 H4A O2 . 0.81(3) 2.51(3) 3.1436(19) 137(3)
O4 H4A F1 2 0.81(3) 2.54(3) 3.0910(19) 127(3)
O4 H4B O3 2_566 0.78(3) 2.17(3) 2.8985(18) 158(3)
O5 H5A O3 . 0.80(3) 2.10(3) 2.8346(18) 155(3)
O5 H5A F1 2_565 0.80(3) 2.59(3) 3.1050(17) 124(2)
O5 H5B O1 2_666 0.81(3) 2.13(3) 2.793(2) 139(2)
O5 H5B O2 2_566 0.81(3) 2.44(3) 2.9541(18) 122(2)

loop_
_geom_torsion_atom_site_label_1
_geom_torsion_atom_site_label_2
_geom_torsion_atom_site_label_3
_geom_torsion_atom_site_label_4
_geom_torsion_site_symmetry_1
_geom_torsion_site_symmetry_2
_geom_torsion_site_symmetry_3
_geom_torsion_site_symmetry_4
_geom_torsion
_geom_torsion_publ_flag
O1 C1 C2 C7 . . . . 177.99(17) ?
N1 C1 C2 C7 . . . . -1.9(2) ?
O1 C1 C2 C3 . . . . -2.1(3) ?
N1 C1 C2 C3 . . . . 178.04(16) ?
C7 C2 C3 C4 . . . . 0.8(3) ?
C1 C2 C3 C4 . . . . -179.07(16) ?
C2 C3 C4 F1 . . . . 178.87(14) ?
C2 C3 C4 C5 . . . . 0.0(3) ?
F1 C4 C5 C6 . . . . -179.76(16) ?
C3 C4 C5 C6 . . . . -0.9(3) ?
C4 C5 C6 C7 . . . . 0.9(3) ?
C3 C2 C7 C6 . . . . -0.7(3) ?
C1 C2 C7 C6 . . . . 179.18(16) ?
C3 C2 C7 S1 . . . . 178.11(14) ?
C1 C2 C7 S1 . . . . -1.98(18) ?
C5 C6 C7 C2 . . . . -0.2(3) ?
C5 C6 C7 S1 . . . . -178.74(14) ?
O2 S1 C7 C2 . . . . -111.27(13) ?
O3 S1 C7 C2 . . . . 119.56(12) ?
N1 S1 C7 C2 . . . . 4.32(14) ?
O2 S1 C7 C6 . . . . 67.46(19) ?
O3 S1 C7 C6 . . . . -61.72(19) ?
N1 S1 C7 C6 . . . . -176.96(18) ?
O1 C1 N1 S1 . . . . -174.70(15) ?
C2 C1 N1 S1 . . . . 5.15(19) ?
O1 C1 N1 Ni1 . . . . 11.1(3) ?
C2 C1 N1 Ni1 . . . . -169.10(11) ?
O2 S1 N1 C1 . . . . 110.32(13) ?
O3 S1 N1 C1 . . . . -122.18(13) ?
C7 S1 N1 C1 . . . . -5.56(14) ?
O2 S1 N1 Ni1 . . . . -75.62(11) ?
O3 S1 N1 Ni1 . . . . 51.87(12) ?
C7 S1 N1 Ni1 . . . . 168.50(10) ?
O5 Ni1 N1 C1 2_666 . . . -48.82(14) ?
O5 Ni1 N1 C1 . . . . 131.18(14) ?
O4 Ni1 N1 C1 . . . . -137.32(14) ?
O4 Ni1 N1 C1 2_666 . . . 42.68(14) ?
O5 Ni1 N1 S1 2_666 . . . 137.74(10) ?
O5 Ni1 N1 S1 . . . . -42.26(10) ?
O4 Ni1 N1 S1 . . . . 49.24(10) ?
O4 Ni1 N1 S1 2_666 . . . -130.76(10) ?
